data_4334956
loop_
_publ_author_name
'Holger Braunschweig'
'Qing Ye'
'Krzysztof Radacki'

_publ_contact_author_address
; Institut f\"ur Anorganische Chemie
Universit\"at W\"urzburg
Am Hubland
97074 W\"urzburg, Germany
;
_publ_contact_author_email H.Braunschweig@mail.uni-wuerzburg.de
_publ_contact_author_fax +49-931-3184623
_publ_contact_author_name 'Prof. Dr. Holger Braunschweig'
_publ_contact_author_phone +49-931-3185260
_publ_section_title
;
 Synthesis and Structure of a Carbene-Stabilized Boraallene Coordinated to
 Rhodium
;
_journal_name_full 'Inorganic Chemistry'
_journal_page_first 5639
_journal_page_last 5641
_journal_paper_doi 10.1021/ic4005505
_journal_volume 52
_journal_year 2013
_chemical_formula_moiety 'C36 H66 B N3 P Rh Si2'
_chemical_formula_sum 'C36 H66 B N3 P Rh Si2'
_chemical_formula_weight 741.79
_chemical_name_common
;
?
;
_chemical_name_systematic
; 
?
;
_space_group_IT_number 2
_symmetry_cell_setting triclinic
_symmetry_space_group_name_Hall '-P 1'
_symmetry_space_group_name_H-M 'P -1'
_atom_sites_solution_hydrogens geom
_atom_sites_solution_primary direct
_atom_sites_solution_secondary difmap
_audit_creation_method SHELXL-97
_cell_angle_alpha 75.854(7)
_cell_angle_beta 86.561(7)
_cell_angle_gamma 76.536(7)
_cell_formula_units_Z 2
_cell_length_a 10.6199(17)
_cell_length_b 13.047(2)
_cell_length_c 15.053(2)
_cell_measurement_reflns_used 7959
_cell_measurement_temperature 100(2)
_cell_measurement_theta_max 28.28
_cell_measurement_theta_min 2.40
_cell_volume 1966.9(5)
_computing_cell_refinement 'Saint+ ver. 7.68A (Bruker AXS)'
_computing_data_collection 'APEX2 ver. 2010.3 (Bruker AXS)'
_computing_data_reduction 'Saint+ ver. 7.68A (Bruker AXS)'
_computing_molecular_graphics 'XP ver. 5.1 (Bruker AXS, 1998)'
_computing_publication_material 'SHELXL-97 (Sheldrick, 2008)'
_computing_structure_refinement 'SHELXL-97 (Sheldrick, 2008)'
_computing_structure_solution 'SHELXS-97 (Sheldrick, 2008)'
_diffrn_ambient_temperature 100(2)
_diffrn_detector_area_resol_mean 8.333
_diffrn_measured_fraction_theta_full 0.984
_diffrn_measured_fraction_theta_max 0.984
_diffrn_measurement_device_type 'Bruker X8-APEX II'
_diffrn_measurement_method '\f and \w scans'
_diffrn_radiation_monochromator 'multi-layer mirror'
_diffrn_radiation_source 'rotating anode'
_diffrn_radiation_type MoK\a
_diffrn_radiation_wavelength 0.71073
_diffrn_reflns_av_R_equivalents 0.0406
_diffrn_reflns_av_sigmaI/netI 0.0165
_diffrn_reflns_limit_h_max 13
_diffrn_reflns_limit_h_min -13
_diffrn_reflns_limit_k_max 16
_diffrn_reflns_limit_k_min -16
_diffrn_reflns_limit_l_max 18
_diffrn_reflns_limit_l_min -18
_diffrn_reflns_number 151131
_diffrn_reflns_theta_full 26.37
_diffrn_reflns_theta_max 26.37
_diffrn_reflns_theta_min 1.40
_exptl_absorpt_coefficient_mu 0.563
_exptl_absorpt_correction_T_max 0.7457
_exptl_absorpt_correction_T_min 0.7000
_exptl_absorpt_correction_type multi-scan
_exptl_absorpt_process_details 'Sadabs 2008/1 (Bruker 2008)'
_exptl_crystal_colour brown
_exptl_crystal_density_diffrn 1.253
_exptl_crystal_description block
_exptl_crystal_F_000 792
_exptl_crystal_size_max 0.19
_exptl_crystal_size_mid 0.16
_exptl_crystal_size_min 0.16
_refine_diff_density_max 1.733
_refine_diff_density_min -0.314
_refine_diff_density_rms 0.064
_refine_ls_extinction_method none
_refine_ls_goodness_of_fit_ref 0.938
_refine_ls_hydrogen_treatment mixed
_refine_ls_matrix_type full
_refine_ls_number_parameters 473
_refine_ls_number_reflns 7928
_refine_ls_number_restraints 138
_refine_ls_restrained_S_all 0.950
_refine_ls_R_factor_all 0.0314
_refine_ls_R_factor_gt 0.0256
_refine_ls_shift/su_max 0.001
_refine_ls_shift/su_mean 0.000
_refine_ls_structure_factor_coef Fsqd
_refine_ls_weighting_details 'calc w=1/[\s^2^(Fo^2^)+(0.0326P)^2^+2.6862P] where P=(Fo^2^+2Fc^2^)/3'
_refine_ls_weighting_scheme calc
_refine_ls_wR_factor_gt 0.0623
_refine_ls_wR_factor_ref 0.0706
_reflns_number_gt 7177
_reflns_number_total 7928
_reflns_threshold_expression >2sigma(I)
_cod_data_source_file ic4005505_si_002.cif
_cod_data_source_block kr607
_cod_database_code 4334956

loop_
_symmetry_equiv_pos_as_xyz
'x, y, z'
'-x, -y, -z'

loop_
_atom_site_label
_atom_site_type_symbol
_atom_site_fract_x
_atom_site_fract_y
_atom_site_fract_z
_atom_site_U_iso_or_equiv
_atom_site_adp_type
_atom_site_occupancy
_atom_site_symmetry_multiplicity
_atom_site_calc_flag
_atom_site_refinement_flags
_atom_site_disorder_assembly
_atom_site_disorder_group
Rh1 Rh 0.159413(15) 0.251084(12) 0.348577(10) 0.02130(5) Uani 1 1 d . B .
C1_1 C 0.1636(3) 0.2881(2) 0.49014(16) 0.0445(6) Uani 1 1 d . . .
H1_1 H 0.2362 0.3073 0.5100 0.053 Uiso 1 1 calc R . .
C2_1 C 0.1447(2) 0.1837(2) 0.50442(14) 0.0371(5) Uani 1 1 d . . .
H2_1 H 0.2000 0.1193 0.5377 0.045 Uiso 1 1 calc R . .
C3_1 C 0.0281(2) 0.19066(19) 0.46056(15) 0.0326(5) Uani 1 1 d . . .
H3_1 H -0.0056 0.1309 0.4558 0.039 Uiso 1 1 calc R . .
C4_1 C -0.0301(2) 0.3013(2) 0.42491(15) 0.0376(5) Uani 1 1 d . . .
H4_1 H -0.1119 0.3299 0.3956 0.045 Uiso 1 1 calc R . .
C5_1 C 0.0573(3) 0.3605(2) 0.44145(16) 0.0452(7) Uani 1 1 d . . .
H5_1 H 0.0462 0.4371 0.4227 0.054 Uiso 1 1 calc R . .
C1 C 0.33913(19) 0.28241(17) 0.29278(14) 0.0240(4) Uani 1 1 d . . .
H1A H 0.383(2) 0.238(2) 0.2514(17) 0.034 Uiso 1 1 d . . .
H1B H 0.395(2) 0.281(2) 0.3412(17) 0.034 Uiso 1 1 d . . .
C2 C 0.24023(19) 0.37421(16) 0.26224(13) 0.0224(4) Uani 1 1 d . . .
B1 B 0.2050(2) 0.49082(18) 0.23695(15) 0.0224(4) Uani 1 1 d . A .
N1 N 0.29985(16) 0.56478(14) 0.20414(12) 0.0258(4) Uani 1 1 d . . .
Si1_2 Si 0.27556(6) 0.64348(5) 0.09352(4) 0.02911(13) Uani 0.589(8) 1 d PU A 1
C1_2 C 0.1949(6) 0.5827(4) 0.0177(3) 0.0393(12) Uani 0.589(8) 1 d PU A 1
H1A_2 H 0.2378 0.5061 0.0249 0.059 Uiso 0.589(8) 1 calc PR A 1
H1B_2 H 0.2013 0.6217 -0.0463 0.059 Uiso 0.589(8) 1 calc PR A 1
H1C_2 H 0.1035 0.5888 0.0350 0.059 Uiso 0.589(8) 1 calc PR A 1
C2_2 C 0.1704(9) 0.7815(5) 0.0893(4) 0.0602(17) Uani 0.589(8) 1 d PU A 1
H2A_2 H 0.0849 0.7743 0.1148 0.090 Uiso 0.589(8) 1 calc PR A 1
H2B_2 H 0.1611 0.8237 0.0256 0.090 Uiso 0.589(8) 1 calc PR A 1
H2C_2 H 0.2103 0.8187 0.1253 0.090 Uiso 0.589(8) 1 calc PR A 1
C3_2 C 0.4284(6) 0.6666(7) 0.0278(4) 0.0612(16) Uani 0.589(8) 1 d PU A 1
H3A_2 H 0.4692 0.7111 0.0557 0.092 Uiso 0.589(8) 1 calc PR A 1
H3B_2 H 0.4064 0.7041 -0.0360 0.092 Uiso 0.589(8) 1 calc PR A 1
H3C_2 H 0.4885 0.5966 0.0297 0.092 Uiso 0.589(8) 1 calc PR A 1
Si1_12 Si 0.27556(6) 0.64348(5) 0.09352(4) 0.02911(13) Uani 0.411(8) 1 d PU A 2
C1_12 C 0.2739(12) 0.5531(7) 0.0193(5) 0.0546(19) Uani 0.411(8) 1 d PU A 2
H1D_12 H 0.3511 0.4936 0.0308 0.082 Uiso 0.411(8) 1 calc PR A 2
H1E_12 H 0.2735 0.5934 -0.0448 0.082 Uiso 0.411(8) 1 calc PR A 2
H1F_12 H 0.1962 0.5235 0.0319 0.082 Uiso 0.411(8) 1 calc PR A 2
C2_12 C 0.1197(8) 0.7493(8) 0.0830(6) 0.051(2) Uani 0.411(8) 1 d PU A 2
H2D_12 H 0.0468 0.7137 0.0985 0.077 Uiso 0.411(8) 1 calc PR A 2
H2E_12 H 0.1100 0.7936 0.0200 0.077 Uiso 0.411(8) 1 calc PR A 2
H2F_12 H 0.1208 0.7958 0.1251 0.077 Uiso 0.411(8) 1 calc PR A 2
C3_12 C 0.4018(7) 0.7191(7) 0.0528(6) 0.0453(18) Uani 0.411(8) 1 d PU A 2
H3D_12 H 0.3979 0.7737 0.0881 0.068 Uiso 0.411(8) 1 calc PR A 2
H3E_12 H 0.3880 0.7551 -0.0123 0.068 Uiso 0.411(8) 1 calc PR A 2
H3F_12 H 0.4870 0.6689 0.0607 0.068 Uiso 0.411(8) 1 calc PR A 2
Si1_3 Si 0.43736(5) 0.54014(5) 0.26846(4) 0.02865(13) Uani 1 1 d . A .
C1_3 C 0.4087(2) 0.4842(2) 0.39302(16) 0.0366(5) Uani 1 1 d . . .
H1A_3 H 0.3606 0.5428 0.4203 0.055 Uiso 1 1 calc R A .
H1B_3 H 0.4921 0.4519 0.4242 0.055 Uiso 1 1 calc R . .
H1C_3 H 0.3585 0.4285 0.3997 0.055 Uiso 1 1 calc R . .
C2_3 C 0.4892(2) 0.6705(2) 0.2626(2) 0.0429(6) Uani 1 1 d . . .
H2A_3 H 0.5316 0.6922 0.2036 0.064 Uiso 1 1 calc R A .
H2B_3 H 0.5498 0.6595 0.3124 0.064 Uiso 1 1 calc R . .
H2C_3 H 0.4130 0.7275 0.2687 0.064 Uiso 1 1 calc R . .
C3_3 C 0.5766(2) 0.44368(19) 0.22877(19) 0.0392(6) Uani 1 1 d . . .
H3A_3 H 0.5495 0.3775 0.2265 0.059 Uiso 1 1 calc R A .
H3B_3 H 0.6489 0.4252 0.2715 0.059 Uiso 1 1 calc R . .
H3C_3 H 0.6040 0.4779 0.1676 0.059 Uiso 1 1 calc R . .
C1_4 C 0.05956(19) 0.55226(15) 0.24779(13) 0.0234(4) Uani 1 1 d . . .
N2_4 N -0.04925(16) 0.53169(14) 0.22057(12) 0.0276(4) Uani 1 1 d . A .
C3_4 C -0.1578(2) 0.59820(19) 0.24764(16) 0.0333(5) Uani 1 1 d . . .
H3_4 H -0.2452 0.5984 0.2373 0.040 Uiso 1 1 calc R A .
C4_4 C -0.1172(2) 0.66260(18) 0.29125(15) 0.0317(5) Uani 1 1 d . A .
H4_4 H -0.1702 0.7171 0.3175 0.038 Uiso 1 1 calc R . .
N5_4 N 0.01627(17) 0.63456(14) 0.29068(12) 0.0265(4) Uani 1 1 d . A .
C6_4 C -0.0514(2) 0.45185(19) 0.16839(16) 0.0344(5) Uani 1 1 d . . .
H6A_4 H -0.0114 0.4725 0.1083 0.052 Uiso 1 1 calc R A .
H6B_4 H -0.1412 0.4488 0.1602 0.052 Uiso 1 1 calc R . .
H6C_4 H -0.0031 0.3804 0.2015 0.052 Uiso 1 1 calc R . .
C7_4 C 0.0982(2) 0.67970(17) 0.33829(15) 0.0304(5) Uani 1 1 d . . .
H7A_4 H 0.1467 0.6219 0.3867 0.046 Uiso 1 1 calc R A .
H7B_4 H 0.0439 0.7359 0.3655 0.046 Uiso 1 1 calc R . .
H7C_4 H 0.1589 0.7115 0.2946 0.046 Uiso 1 1 calc R . .
P2 P 0.16979(5) 0.12589(4) 0.26668(3) 0.02035(11) Uani 1 1 d . . .
C1_5 C 0.28117(16) -0.00655(15) 0.32054(12) 0.0245(4) Uani 1 1 d D B .
H1_5 H 0.2890 -0.0554 0.2777 0.029 Uiso 1 1 calc R . .
C2_5 C 0.41687(17) 0.01109(15) 0.33231(15) 0.0329(5) Uani 1 1 d D . .
H2A_5 H 0.4507 0.0431 0.2717 0.039 Uiso 1 1 calc R B .
H2B_5 H 0.4107 0.0630 0.3714 0.039 Uiso 1 1 calc R . .
C3_5 C 0.51083(19) -0.09514(17) 0.37572(17) 0.0449(6) Uani 1 1 d D B .
H3A_5 H 0.5243 -0.1442 0.3335 0.054 Uiso 1 1 calc R . .
H3B_5 H 0.5955 -0.0800 0.3852 0.054 Uiso 1 1 calc R . .
C4_5 C 0.4602(2) -0.15076(19) 0.46674(16) 0.0506(7) Uani 1 1 d D . .
H4A_5 H 0.4557 -0.1052 0.5112 0.061 Uiso 1 1 calc R B .
H4B_5 H 0.5208 -0.2211 0.4912 0.061 Uiso 1 1 calc R . .
C5_5 C 0.3263(2) -0.16988(16) 0.45614(15) 0.0380(5) Uani 1 1 d D B .
H5A_5 H 0.2933 -0.2018 0.5171 0.046 Uiso 1 1 calc R . .
H5B_5 H 0.3327 -0.2222 0.4174 0.046 Uiso 1 1 calc R . .
C6_5 C 0.23115(18) -0.06390(16) 0.41258(13) 0.0318(5) Uani 1 1 d D . .
H6A_5 H 0.2169 -0.0149 0.4549 0.038 Uiso 1 1 calc R B .
H6B_5 H 0.1469 -0.0798 0.4031 0.038 Uiso 1 1 calc R . .
C1_6 C 0.01308(16) 0.08272(14) 0.26706(13) 0.0231(4) Uani 1 1 d D B .
H1_6 H -0.0033 0.0500 0.3328 0.028 Uiso 1 1 calc R . .
C2_6 C 0.01306(17) -0.00680(15) 0.21678(14) 0.0276(4) Uani 1 1 d D . .
H2A_6 H 0.0253 0.0214 0.1503 0.033 Uiso 1 1 calc R B .
H2B_6 H 0.0864 -0.0690 0.2388 0.033 Uiso 1 1 calc R . .
C3_6 C -0.11360(18) -0.04538(15) 0.23261(15) 0.0302(5) Uani 1 1 d D B .
H3A_6 H -0.1121 -0.1002 0.1970 0.036 Uiso 1 1 calc R . .
H3B_6 H -0.1215 -0.0803 0.2983 0.036 Uiso 1 1 calc R . .
C4_6 C -0.22985(18) 0.04813(16) 0.20407(15) 0.0335(5) Uani 1 1 d D . .
H4A_6 H -0.3104 0.0214 0.2186 0.040 Uiso 1 1 calc R B .
H4B_6 H -0.2270 0.0780 0.1371 0.040 Uiso 1 1 calc R . .
C5_6 C -0.23112(17) 0.13745(17) 0.25341(17) 0.0358(5) Uani 1 1 d D B .
H5A_6 H -0.2436 0.1096 0.3199 0.043 Uiso 1 1 calc R . .
H5B_6 H -0.3048 0.1992 0.2310 0.043 Uiso 1 1 calc R . .
C6_6 C -0.10463(16) 0.17684(14) 0.23758(15) 0.0283(4) Uani 1 1 d D . .
H6A_6 H -0.1068 0.2321 0.2729 0.034 Uiso 1 1 calc R B .
H6B_6 H -0.0965 0.2114 0.1718 0.034 Uiso 1 1 calc R . .
C1_7 C 0.2018(6) 0.1483(4) 0.1398(3) 0.0235(10) Uani 0.458(4) 1 d PD B 1
H1_7 H 0.1132 0.1697 0.1124 0.028 Uiso 0.458(4) 1 calc PR B 1
C2_7 C 0.2684(7) 0.0485(3) 0.1032(3) 0.0259(12) Uani 0.458(4) 1 d PD B 1
H2A_7 H 0.3606 0.0262 0.1214 0.031 Uiso 0.458(4) 1 calc PR B 1
H2B_7 H 0.2269 -0.0126 0.1308 0.031 Uiso 0.458(4) 1 calc PR B 1
C3_7 C 0.2589(5) 0.0733(3) -0.0011(3) 0.0328(12) Uani 0.458(4) 1 d PD B 1
H3A_7 H 0.3073 0.0093 -0.0228 0.039 Uiso 0.458(4) 1 calc PR B 1
H3B_7 H 0.1671 0.0868 -0.0187 0.039 Uiso 0.458(4) 1 calc PR B 1
C4_7 C 0.3127(6) 0.1710(4) -0.0475(3) 0.0364(13) Uani 0.458(4) 1 d PD B 1
H4A_7 H 0.2965 0.1885 -0.1142 0.044 Uiso 0.458(4) 1 calc PR B 1
H4B_7 H 0.4075 0.1532 -0.0382 0.044 Uiso 0.458(4) 1 calc PR B 1
C5_7 C 0.2515(7) 0.2697(3) -0.0101(3) 0.0366(14) Uani 0.458(4) 1 d PD B 1
H5A_7 H 0.1589 0.2942 -0.0273 0.044 Uiso 0.458(4) 1 calc PR B 1
H5B_7 H 0.2947 0.3296 -0.0379 0.044 Uiso 0.458(4) 1 calc PR B 1
C6_7 C 0.2632(4) 0.2440(3) 0.0945(3) 0.0289(11) Uani 0.458(4) 1 d PD B 1
H6A_7 H 0.2195 0.3086 0.1170 0.035 Uiso 0.458(4) 1 calc PR B 1
H6B_7 H 0.3557 0.2258 0.1116 0.035 Uiso 0.458(4) 1 calc PR B 1
C1_8 C 0.2419(4) 0.1503(3) 0.14834(19) 0.0235(10) Uani 0.542(4) 1 d PD B 2
H1_8 H 0.3137 0.1871 0.1513 0.028 Uiso 0.542(4) 1 calc PR B 2
C2_8 C 0.3024(5) 0.0515(3) 0.1090(2) 0.0259(12) Uani 0.542(4) 1 d PD B 2
H2A_8 H 0.3704 0.0018 0.1511 0.031 Uiso 0.542(4) 1 calc PR B 2
H2B_8 H 0.2351 0.0119 0.1045 0.031 Uiso 0.542(4) 1 calc PR B 2
C3_8 C 0.3617(3) 0.0853(3) 0.0144(2) 0.0343(10) Uani 0.542(4) 1 d PD B 2
H3A_8 H 0.4367 0.1162 0.0203 0.041 Uiso 0.542(4) 1 calc PR B 2
H3B_8 H 0.3937 0.0204 -0.0106 0.041 Uiso 0.542(4) 1 calc PR B 2
C4_8 C 0.2651(5) 0.1683(4) -0.0518(2) 0.0364(13) Uani 0.542(4) 1 d PD B 2
H4A_8 H 0.1957 0.1345 -0.0642 0.044 Uiso 0.542(4) 1 calc PR B 2
H4B_8 H 0.3091 0.1921 -0.1106 0.044 Uiso 0.542(4) 1 calc PR B 2
C5_8 C 0.2055(5) 0.2665(3) -0.0131(2) 0.0366(14) Uani 0.542(4) 1 d PD B 2
H5A_8 H 0.1393 0.3173 -0.0561 0.044 Uiso 0.542(4) 1 calc PR B 2
H5B_8 H 0.2736 0.3048 -0.0070 0.044 Uiso 0.542(4) 1 calc PR B 2
C6_8 C 0.1430(3) 0.2321(3) 0.0807(2) 0.0319(10) Uani 0.542(4) 1 d PD B 2
H6A_8 H 0.0703 0.1991 0.0736 0.038 Uiso 0.542(4) 1 calc PR B 2
H6B_8 H 0.1077 0.2969 0.1052 0.038 Uiso 0.542(4) 1 calc PR B 2

loop_
_atom_site_aniso_label
_atom_site_aniso_U_11
_atom_site_aniso_U_22
_atom_site_aniso_U_33
_atom_site_aniso_U_23
_atom_site_aniso_U_13
_atom_site_aniso_U_12
Rh1 0.02665(9) 0.02127(9) 0.01743(8) -0.00460(6) 0.00095(6) -0.00850(6)
C1_1 0.0503(15) 0.0707(19) 0.0282(12) -0.0262(12) 0.0121(11) -0.0326(14)
C2_1 0.0415(13) 0.0457(14) 0.0185(10) -0.0037(9) 0.0035(9) -0.0035(11)
C3_1 0.0437(13) 0.0338(12) 0.0266(10) -0.0125(9) 0.0127(9) -0.0190(10)
C4_1 0.0359(12) 0.0502(15) 0.0218(10) -0.0103(10) 0.0030(9) 0.0013(11)
C5_1 0.082(2) 0.0299(12) 0.0286(12) -0.0125(10) 0.0268(13) -0.0219(13)
C1 0.0239(10) 0.0252(10) 0.0240(10) -0.0051(8) -0.0010(8) -0.0081(8)
C2 0.0230(9) 0.0250(10) 0.0213(9) -0.0061(8) 0.0012(7) -0.0094(8)
B1 0.0219(10) 0.0252(11) 0.0212(10) -0.0063(9) -0.0003(8) -0.0065(9)
N1 0.0236(8) 0.0250(9) 0.0300(9) -0.0054(7) 0.0005(7) -0.0088(7)
Si1_2 0.0353(3) 0.0270(3) 0.0266(3) -0.0068(2) 0.0059(2) -0.0112(2)
C1_2 0.051(3) 0.044(2) 0.0245(18) -0.0019(16) -0.006(2) -0.017(2)
C2_2 0.096(4) 0.033(2) 0.040(2) -0.004(2) 0.006(3) 0.002(3)
C3_2 0.056(3) 0.085(4) 0.045(3) -0.005(3) 0.012(2) -0.036(3)
Si1_12 0.0353(3) 0.0270(3) 0.0266(3) -0.0068(2) 0.0059(2) -0.0112(2)
C1_12 0.079(5) 0.062(4) 0.033(3) -0.016(3) 0.006(3) -0.031(3)
C2_12 0.042(3) 0.056(4) 0.035(3) 0.013(3) 0.005(3) 0.003(3)
C3_12 0.041(3) 0.049(4) 0.044(3) 0.002(3) 0.006(3) -0.021(3)
Si1_3 0.0230(3) 0.0258(3) 0.0409(3) -0.0130(3) -0.0015(2) -0.0071(2)
C1_3 0.0362(12) 0.0382(13) 0.0387(12) -0.0147(10) -0.0111(10) -0.0066(10)
C2_3 0.0320(12) 0.0346(13) 0.0700(18) -0.0240(12) 0.0023(12) -0.0116(10)
C3_3 0.0268(11) 0.0334(12) 0.0615(16) -0.0200(11) 0.0017(11) -0.0063(9)
C1_4 0.0278(10) 0.0186(9) 0.0221(9) 0.0000(7) 0.0004(8) -0.0073(8)
N2_4 0.0240(8) 0.0276(9) 0.0296(9) -0.0021(7) -0.0015(7) -0.0069(7)
C3_4 0.0226(10) 0.0364(12) 0.0352(12) -0.0005(10) 0.0021(9) -0.0041(9)
C4_4 0.0284(11) 0.0305(11) 0.0307(11) -0.0033(9) 0.0057(9) -0.0013(9)
N5_4 0.0276(9) 0.0227(9) 0.0268(9) -0.0033(7) 0.0029(7) -0.0045(7)
C6_4 0.0307(11) 0.0364(12) 0.0390(12) -0.0092(10) -0.0088(10) -0.0107(9)
C7_4 0.0360(12) 0.0235(10) 0.0329(11) -0.0106(9) 0.0011(9) -0.0050(9)
P2 0.0246(2) 0.0201(2) 0.0171(2) -0.00345(18) 0.00038(19) -0.00753(19)
C1_5 0.0260(10) 0.0222(10) 0.0254(10) -0.0042(8) -0.0039(8) -0.0064(8)
C2_5 0.0265(11) 0.0256(11) 0.0471(13) -0.0072(10) -0.0087(10) -0.0063(9)
C3_5 0.0306(12) 0.0275(12) 0.0753(19) -0.0073(12) -0.0176(12) -0.0046(10)
C4_5 0.0549(16) 0.0320(13) 0.0597(17) -0.0013(12) -0.0312(14) -0.0017(12)
C5_5 0.0476(14) 0.0254(11) 0.0352(12) 0.0022(9) -0.0080(10) -0.0045(10)
C6_5 0.0378(12) 0.0276(11) 0.0251(10) 0.0000(8) -0.0010(9) -0.0042(9)
C1_6 0.0259(10) 0.0211(10) 0.0228(9) -0.0046(8) -0.0023(8) -0.0068(8)
C2_6 0.0279(10) 0.0251(10) 0.0313(11) -0.0085(8) -0.0034(8) -0.0064(8)
C3_6 0.0353(11) 0.0275(11) 0.0313(11) -0.0077(9) -0.0037(9) -0.0119(9)
C4_6 0.0292(11) 0.0357(12) 0.0385(12) -0.0082(10) -0.0027(9) -0.0128(9)
C5_6 0.0252(11) 0.0335(12) 0.0505(14) -0.0137(11) 0.0021(10) -0.0071(9)
C6_6 0.0255(10) 0.0247(10) 0.0349(11) -0.0076(9) -0.0003(9) -0.0055(8)
C1_7 0.027(3) 0.0245(12) 0.0224(12) -0.0072(10) 0.0035(15) -0.0114(15)
C2_7 0.029(3) 0.0264(12) 0.0248(11) -0.0089(9) 0.0047(13) -0.0107(13)
C3_7 0.038(3) 0.037(3) 0.027(2) -0.013(2) 0.005(2) -0.010(2)
C4_7 0.048(4) 0.0390(15) 0.0211(12) -0.0085(11) 0.0060(17) -0.008(2)
C5_7 0.049(4) 0.0328(14) 0.0214(12) -0.0002(10) 0.0075(16) -0.0037(18)
C6_7 0.039(3) 0.024(2) 0.024(2) -0.0049(18) 0.0013(19) -0.010(2)
C1_8 0.027(3) 0.0245(12) 0.0224(12) -0.0072(10) 0.0035(15) -0.0114(15)
C2_8 0.029(3) 0.0264(12) 0.0248(11) -0.0089(9) 0.0047(13) -0.0107(13)
C3_8 0.042(3) 0.034(2) 0.029(2) -0.0136(17) 0.0126(18) -0.0104(19)
C4_8 0.048(4) 0.0390(15) 0.0211(12) -0.0085(11) 0.0060(17) -0.008(2)
C5_8 0.049(4) 0.0328(14) 0.0214(12) -0.0002(10) 0.0075(16) -0.0037(18)
C6_8 0.040(2) 0.032(2) 0.0182(18) -0.0023(15) 0.0029(16) -0.0017(17)

loop_
_atom_type_symbol
_atom_type_description
_atom_type_scat_dispersion_real
_atom_type_scat_dispersion_imag
_atom_type_scat_source
C C 0.0033 0.0016 'International Tables Vol C Tables 4.2.6.8 and 6.1.1.4'
H H 0.0000 0.0000 'International Tables Vol C Tables 4.2.6.8 and 6.1.1.4'
N N 0.0061 0.0033 'International Tables Vol C Tables 4.2.6.8 and 6.1.1.4'
P P 0.1023 0.0942 'International Tables Vol C Tables 4.2.6.8 and 6.1.1.4'
Rh Rh -1.1178 0.9187 'International Tables Vol C Tables 4.2.6.8 and 6.1.1.4'
Si Si 0.0817 0.0704 'International Tables Vol C Tables 4.2.6.8 and 6.1.1.4'
B B 0.0013 0.0007 'International Tables Vol C Tables 4.2.6.8 and 6.1.1.4'

loop_
_geom_angle_atom_site_label_1
_geom_angle_atom_site_label_2
_geom_angle_atom_site_label_3
_geom_angle
C2 Rh1 C1 38.43(8)
C2 Rh1 C3_1 153.19(8)
C1 Rh1 C3_1 154.61(8)
C2 Rh1 P2 105.15(5)
C1 Rh1 P2 90.86(6)
C3_1 Rh1 P2 98.63(6)
C2 Rh1 C5_1 93.82(8)
C1 Rh1 C5_1 115.15(9)
C3_1 Rh1 C5_1 59.81(8)
P2 Rh1 C5_1 153.62(8)
C2 Rh1 C4_1 118.60(8)
C1 Rh1 C4_1 149.93(9)
C3_1 Rh1 C4_1 36.34(9)
P2 Rh1 C4_1 117.93(7)
C5_1 Rh1 C4_1 35.69(9)
C2 Rh1 C1_1 102.47(8)
C1 Rh1 C1_1 101.01(8)
C3_1 Rh1 C1_1 59.61(8)
P2 Rh1 C1_1 147.96(8)
C5_1 Rh1 C1_1 35.58(10)
C4_1 Rh1 C1_1 59.56(9)
C2 Rh1 C2_1 135.68(8)
C1 Rh1 C2_1 118.56(8)
C3_1 Rh1 C2_1 36.20(9)
P2 Rh1 C2_1 113.62(7)
C5_1 Rh1 C2_1 59.00(9)
C4_1 Rh1 C2_1 59.87(8)
C1_1 Rh1 C2_1 34.99(9)
C2_1 C1_1 C5_1 108.5(2)
C2_1 C1_1 Rh1 72.61(13)
C5_1 C1_1 Rh1 71.71(13)
C2_1 C1_1 H1_1 125.8
C5_1 C1_1 H1_1 125.8
Rh1 C1_1 H1_1 121.6
C1_1 C2_1 C3_1 107.5(2)
C1_1 C2_1 Rh1 72.40(13)
C3_1 C2_1 Rh1 69.13(12)
C1_1 C2_1 H2_1 126.3
C3_1 C2_1 H2_1 126.3
Rh1 C2_1 H2_1 123.8
C2_1 C3_1 C4_1 108.7(2)
C2_1 C3_1 Rh1 74.67(13)
C4_1 C3_1 Rh1 74.30(13)
C2_1 C3_1 H3_1 125.6
C4_1 C3_1 H3_1 125.6
Rh1 C3_1 H3_1 117.3
C5_1 C4_1 C3_1 106.2(2)
C5_1 C4_1 Rh1 71.85(14)
C3_1 C4_1 Rh1 69.36(12)
C5_1 C4_1 H4_1 126.9
C3_1 C4_1 H4_1 126.9
Rh1 C4_1 H4_1 123.6
C1_1 C5_1 C4_1 108.9(2)
C1_1 C5_1 Rh1 72.71(14)
C4_1 C5_1 Rh1 72.46(13)
C1_1 C5_1 H5_1 125.6
C4_1 C5_1 H5_1 125.6
Rh1 C5_1 H5_1 121.0
C2 C1 Rh1 70.57(11)
C2 C1 H1A 121.5(14)
Rh1 C1 H1A 116.0(14)
C2 C1 H1B 119.6(15)
Rh1 C1 H1B 109.7(15)
H1A C1 H1B 112(2)
C1 C2 B1 145.99(19)
C1 C2 Rh1 71.01(12)
B1 C2 Rh1 135.07(15)
C2 B1 N1 125.07(18)
C2 B1 C1_4 119.88(18)
N1 B1 C1_4 114.95(17)
B1 N1 Si1_3 117.43(13)
B1 N1 Si1_2 115.17(13)
N1 Si1_2 C1_2 113.38(15)
N1 Si1_2 C2_2 112.3(2)
C1_2 Si1_2 C2_2 105.8(3)
N1 Si1_2 C3_2 115.1(2)
C1_2 Si1_2 C3_2 103.2(3)
C2_2 Si1_2 C3_2 106.1(3)
H1D_12 C1_12 H1E_12 109.5
H1D_12 C1_12 H1F_12 109.5
H1E_12 C1_12 H1F_12 109.5
H2D_12 C2_12 H2E_12 109.5
H2D_12 C2_12 H2F_12 109.5
H2E_12 C2_12 H2F_12 109.5
H3D_12 C3_12 H3E_12 109.5
H3D_12 C3_12 H3F_12 109.5
H3E_12 C3_12 H3F_12 109.5
N1 Si1_3 C1_3 111.95(10)
N1 Si1_3 C3_3 112.33(10)
C1_3 Si1_3 C3_3 108.34(12)
N1 Si1_3 C2_3 110.55(10)
C1_3 Si1_3 C2_3 105.28(12)
C3_3 Si1_3 C2_3 108.08(11)
Si1_3 C1_3 H1A_3 109.5
Si1_3 C1_3 H1B_3 109.5
H1A_3 C1_3 H1B_3 109.5
Si1_3 C1_3 H1C_3 109.5
H1A_3 C1_3 H1C_3 109.5
H1B_3 C1_3 H1C_3 109.5
Si1_3 C2_3 H2A_3 109.5
Si1_3 C2_3 H2B_3 109.5
H2A_3 C2_3 H2B_3 109.5
Si1_3 C2_3 H2C_3 109.5
H2A_3 C2_3 H2C_3 109.5
H2B_3 C2_3 H2C_3 109.5
Si1_3 C3_3 H3A_3 109.5
Si1_3 C3_3 H3B_3 109.5
H3A_3 C3_3 H3B_3 109.5
Si1_3 C3_3 H3C_3 109.5
H3A_3 C3_3 H3C_3 109.5
H3B_3 C3_3 H3C_3 109.5
N2_4 C1_4 N5_4 104.61(17)
N2_4 C1_4 B1 127.98(18)
N5_4 C1_4 B1 127.34(18)
C1_4 N2_4 C3_4 110.65(18)
C1_4 N2_4 C6_4 124.71(18)
C3_4 N2_4 C6_4 124.63(18)
C4_4 C3_4 N2_4 107.33(19)
C4_4 C3_4 H3_4 126.3
N2_4 C3_4 H3_4 126.3
C3_4 C4_4 N5_4 106.78(19)
C3_4 C4_4 H4_4 126.6
N5_4 C4_4 H4_4 126.6
C1_4 N5_4 C4_4 110.61(18)
C1_4 N5_4 C7_4 125.09(17)
C4_4 N5_4 C7_4 124.00(18)
N2_4 C6_4 H6A_4 109.5
N2_4 C6_4 H6B_4 109.5
H6A_4 C6_4 H6B_4 109.5
N2_4 C6_4 H6C_4 109.5
H6A_4 C6_4 H6C_4 109.5
H6B_4 C6_4 H6C_4 109.5
N5_4 C7_4 H7A_4 109.5
N5_4 C7_4 H7B_4 109.5
H7A_4 C7_4 H7B_4 109.5
N5_4 C7_4 H7C_4 109.5
H7A_4 C7_4 H7C_4 109.5
H7B_4 C7_4 H7C_4 109.5
C1_6 P2 Rh1 112.78(6)
C1_5 P2 Rh1 111.84(6)
C1_8 P2 Rh1 118.51(14)
C1_7 P2 Rh1 124.94(13)
C6_5 C1_5 C2_5 110.14(14)
C6_5 C1_5 P2 113.22(12)
C2_5 C1_5 P2 110.02(12)
C6_5 C1_5 H1_5 107.8
C2_5 C1_5 H1_5 107.8
P2 C1_5 H1_5 107.8
C3_5 C2_5 C1_5 111.65(14)
C3_5 C2_5 H2A_5 109.3
C1_5 C2_5 H2A_5 109.3
C3_5 C2_5 H2B_5 109.3
C1_5 C2_5 H2B_5 109.3
H2A_5 C2_5 H2B_5 108.0
C4_5 C3_5 C2_5 111.53(17)
C4_5 C3_5 H3A_5 109.3
C2_5 C3_5 H3A_5 109.3
C4_5 C3_5 H3B_5 109.3
C2_5 C3_5 H3B_5 109.3
H3A_5 C3_5 H3B_5 108.0
C3_5 C4_5 C5_5 111.09(16)
C3_5 C4_5 H4A_5 109.4
C5_5 C4_5 H4A_5 109.4
C3_5 C4_5 H4B_5 109.4
C5_5 C4_5 H4B_5 109.4
H4A_5 C4_5 H4B_5 108.0
C4_5 C5_5 C6_5 111.33(16)
C4_5 C5_5 H5A_5 109.4
C6_5 C5_5 H5A_5 109.4
C4_5 C5_5 H5B_5 109.4
C6_5 C5_5 H5B_5 109.4
H5A_5 C5_5 H5B_5 108.0
C5_5 C6_5 C1_5 111.89(15)
C5_5 C6_5 H6A_5 109.2
C1_5 C6_5 H6A_5 109.2
C5_5 C6_5 H6B_5 109.2
C1_5 C6_5 H6B_5 109.2
H6A_5 C6_5 H6B_5 107.9
C6_6 C1_6 C2_6 109.85(13)
C6_6 C1_6 P2 114.23(12)
C2_6 C1_6 P2 116.40(12)
C6_6 C1_6 H1_6 105.0
C2_6 C1_6 H1_6 105.0
P2 C1_6 H1_6 105.0
C3_6 C2_6 C1_6 111.42(14)
C3_6 C2_6 H2A_6 109.3
C1_6 C2_6 H2A_6 109.3
C3_6 C2_6 H2B_6 109.3
C1_6 C2_6 H2B_6 109.3
H2A_6 C2_6 H2B_6 108.0
C4_6 C3_6 C2_6 111.42(15)
C4_6 C3_6 H3A_6 109.3
C2_6 C3_6 H3A_6 109.3
C4_6 C3_6 H3B_6 109.3
C2_6 C3_6 H3B_6 109.3
H3A_6 C3_6 H3B_6 108.0
C3_6 C4_6 C5_6 110.89(15)
C3_6 C4_6 H4A_6 109.5
C5_6 C4_6 H4A_6 109.5
C3_6 C4_6 H4B_6 109.5
C5_6 C4_6 H4B_6 109.5
H4A_6 C4_6 H4B_6 108.0
C4_6 C5_6 C6_6 111.39(15)
C4_6 C5_6 H5A_6 109.4
C6_6 C5_6 H5A_6 109.4
C4_6 C5_6 H5B_6 109.4
C6_6 C5_6 H5B_6 109.4
H5A_6 C5_6 H5B_6 108.0
C5_6 C6_6 C1_6 111.28(15)
C5_6 C6_6 H6A_6 109.4
C1_6 C6_6 H6A_6 109.4
C5_6 C6_6 H6B_6 109.4
C1_6 C6_6 H6B_6 109.4
H6A_6 C6_6 H6B_6 108.0
C6_7 C1_7 C2_7 109.3(2)
C6_7 C1_7 P2 116.9(3)
C2_7 C1_7 P2 117.4(3)
C6_7 C1_7 H1_7 103.7
C2_7 C1_7 H1_7 103.7
P2 C1_7 H1_7 103.7
C3_7 C2_7 C1_7 111.1(2)
C3_7 C2_7 H2A_7 109.4
C1_7 C2_7 H2A_7 109.4
C3_7 C2_7 H2B_7 109.4
C1_7 C2_7 H2B_7 109.4
H2A_7 C2_7 H2B_7 108.0
C4_7 C3_7 C2_7 112.1(2)
C4_7 C3_7 H3A_7 109.2
C2_7 C3_7 H3A_7 109.2
C4_7 C3_7 H3B_7 109.2
C2_7 C3_7 H3B_7 109.2
H3A_7 C3_7 H3B_7 107.9
C3_7 C4_7 C5_7 111.9(2)
C3_7 C4_7 H4A_7 109.2
C5_7 C4_7 H4A_7 109.2
C3_7 C4_7 H4B_7 109.2
C5_7 C4_7 H4B_7 109.2
H4A_7 C4_7 H4B_7 107.9
C4_7 C5_7 C6_7 111.4(2)
C4_7 C5_7 H5A_7 109.3
C6_7 C5_7 H5A_7 109.3
C4_7 C5_7 H5B_7 109.3
C6_7 C5_7 H5B_7 109.3
H5A_7 C5_7 H5B_7 108.0
C5_7 C6_7 C1_7 110.7(2)
C5_7 C6_7 H6A_7 109.5
C1_7 C6_7 H6A_7 109.5
C5_7 C6_7 H6B_7 109.5
C1_7 C6_7 H6B_7 109.5
H6A_7 C6_7 H6B_7 108.1
C6_8 C1_8 C2_8 110.0(2)
C6_8 C1_8 P2 110.0(2)
C2_8 C1_8 P2 118.4(2)
C6_8 C1_8 H1_8 105.9
C2_8 C1_8 H1_8 105.9
P2 C1_8 H1_8 105.9
C3_8 C2_8 C1_8 111.6(2)
C3_8 C2_8 H2A_8 109.3
C1_8 C2_8 H2A_8 109.3
C3_8 C2_8 H2B_8 109.3
C1_8 C2_8 H2B_8 109.3
H2A_8 C2_8 H2B_8 108.0
C4_8 C3_8 C2_8 112.1(2)
C4_8 C3_8 H3A_8 109.2
C2_8 C3_8 H3A_8 109.2
C4_8 C3_8 H3B_8 109.2
C2_8 C3_8 H3B_8 109.2
H3A_8 C3_8 H3B_8 107.9
C3_8 C4_8 C5_8 111.1(2)
C3_8 C4_8 H4A_8 109.4
C5_8 C4_8 H4A_8 109.4
C3_8 C4_8 H4B_8 109.4
C5_8 C4_8 H4B_8 109.4
H4A_8 C4_8 H4B_8 108.0
C4_8 C5_8 C6_8 111.0(2)
C4_8 C5_8 H5A_8 109.4
C6_8 C5_8 H5A_8 109.4
C4_8 C5_8 H5B_8 109.4
C6_8 C5_8 H5B_8 109.4
H5A_8 C5_8 H5B_8 108.0
C5_8 C6_8 C1_8 111.0(2)
C5_8 C6_8 H6A_8 109.4
C1_8 C6_8 H6A_8 109.4
C5_8 C6_8 H6B_8 109.4
C1_8 C6_8 H6B_8 109.4
H6A_8 C6_8 H6B_8 108.0

loop_
_geom_bond_atom_site_label_1
_geom_bond_atom_site_label_2
_geom_bond_distance
Rh1 C2 2.1199(19)
Rh1 C1 2.126(2)
Rh1 C3_1 2.233(2)
Rh1 P2 2.2548(6)
Rh1 C5_1 2.289(2)
Rh1 C4_1 2.297(2)
Rh1 C1_1 2.302(2)
Rh1 C2_1 2.305(2)
C1_1 C2_1 1.385(4)
C1_1 C5_1 1.403(4)
C1_1 H1_1 0.9500
C2_1 C3_1 1.411(3)
C2_1 H2_1 0.9500
C3_1 C4_1 1.414(3)
C3_1 H3_1 0.9500
C4_1 C5_1 1.406(4)
C4_1 H4_1 0.9500
C5_1 H5_1 0.9500
C1 C2 1.397(3)
C1 H1A 0.98(3)
C1 H1B 0.96(3)
C2 B1 1.438(3)
B1 N1 1.533(3)
B1 C1_4 1.585(3)
N1 Si1_3 1.7240(18)
N1 Si1_2 1.7281(18)
Si1_2 C1_2 1.882(5)
Si1_2 C2_2 1.874(6)
Si1_2 C3_2 1.895(5)
C1_2 H1A_2 0.9800
C1_2 H1B_2 0.9800
C1_2 H1C_2 0.9800
C2_2 H2A_2 0.9800
C2_2 H2B_2 0.9800
C2_2 H2C_2 0.9800
C3_2 H3A_2 0.9800
C3_2 H3B_2 0.9800
C3_2 H3C_2 0.9800
C1_12 H1D_12 0.9800
C1_12 H1E_12 0.9800
C1_12 H1F_12 0.9800
C2_12 H2D_12 0.9800
C2_12 H2E_12 0.9800
C2_12 H2F_12 0.9800
C3_12 H3D_12 0.9800
C3_12 H3E_12 0.9800
C3_12 H3F_12 0.9800
Si1_3 C1_3 1.873(3)
Si1_3 C3_3 1.877(2)
Si1_3 C2_3 1.886(2)
C1_3 H1A_3 0.9800
C1_3 H1B_3 0.9800
C1_3 H1C_3 0.9800
C2_3 H2A_3 0.9800
C2_3 H2B_3 0.9800
C2_3 H2C_3 0.9800
C3_3 H3A_3 0.9800
C3_3 H3B_3 0.9800
C3_3 H3C_3 0.9800
C1_4 N2_4 1.353(3)
C1_4 N5_4 1.362(3)
N2_4 C3_4 1.378(3)
N2_4 C6_4 1.455(3)
C3_4 C4_4 1.339(3)
C3_4 H3_4 0.9500
C4_4 N5_4 1.379(3)
C4_4 H4_4 0.9500
N5_4 C7_4 1.462(3)
C6_4 H6A_4 0.9800
C6_4 H6B_4 0.9800
C6_4 H6C_4 0.9800
C7_4 H7A_4 0.9800
C7_4 H7B_4 0.9800
C7_4 H7C_4 0.9800
P2 C1_6 1.8764(18)
P2 C1_5 1.8763(18)
P2 C1_8 1.880(3)
P2 C1_7 1.883(4)
C1_5 C6_5 1.534(2)
C1_5 C2_5 1.5382(19)
C1_5 H1_5 1.0000
C2_5 C3_5 1.528(2)
C2_5 H2A_5 0.9900
C2_5 H2B_5 0.9900
C3_5 C4_5 1.517(2)
C3_5 H3A_5 0.9900
C3_5 H3B_5 0.9900
C4_5 C5_5 1.524(2)
C4_5 H4A_5 0.9900
C4_5 H4B_5 0.9900
C5_5 C6_5 1.532(2)
C5_5 H5A_5 0.9900
C5_5 H5B_5 0.9900
C6_5 H6A_5 0.9900
C6_5 H6B_5 0.9900
C1_6 C6_6 1.534(2)
C1_6 C2_6 1.5393(19)
C1_6 H1_6 1.0000
C2_6 C3_6 1.529(2)
C2_6 H2A_6 0.9900
C2_6 H2B_6 0.9900
C3_6 C4_6 1.518(2)
C3_6 H3A_6 0.9900
C3_6 H3B_6 0.9900
C4_6 C5_6 1.525(2)
C4_6 H4A_6 0.9900
C4_6 H4B_6 0.9900
C5_6 C6_6 1.532(2)
C5_6 H5A_6 0.9900
C5_6 H5B_6 0.9900
C6_6 H6A_6 0.9900
C6_6 H6B_6 0.9900
C1_7 C6_7 1.536(2)
C1_7 C2_7 1.541(2)
C1_7 H1_7 1.0000
C2_7 C3_7 1.528(2)
C2_7 H2A_7 0.9900
C2_7 H2B_7 0.9900
C3_7 C4_7 1.514(3)
C3_7 H3A_7 0.9900
C3_7 H3B_7 0.9900
C4_7 C5_7 1.523(2)
C4_7 H4A_7 0.9900
C4_7 H4B_7 0.9900
C5_7 C6_7 1.534(2)
C5_7 H5A_7 0.9900
C5_7 H5B_7 0.9900
C6_7 H6A_7 0.9900
C6_7 H6B_7 0.9900
C1_8 C6_8 1.534(2)
C1_8 C2_8 1.539(2)
C1_8 H1_8 1.0000
C2_8 C3_8 1.528(2)
C2_8 H2A_8 0.9900
C2_8 H2B_8 0.9900
C3_8 C4_8 1.515(3)
C3_8 H3A_8 0.9900
C3_8 H3B_8 0.9900
C4_8 C5_8 1.525(2)
C4_8 H4A_8 0.9900
C4_8 H4B_8 0.9900
C5_8 C6_8 1.534(2)
C5_8 H5A_8 0.9900
C5_8 H5B_8 0.9900
C6_8 H6A_8 0.9900
C6_8 H6B_8 0.9900

loop_
_geom_torsion_atom_site_label_1
_geom_torsion_atom_site_label_2
_geom_torsion_atom_site_label_3
_geom_torsion_atom_site_label_4
_geom_torsion
C2 Rh1 C1_1 C2_1 -164.10(15)
C1 Rh1 C1_1 C2_1 -124.85(15)
C3_1 Rh1 C1_1 C2_1 37.48(14)
P2 Rh1 C1_1 C2_1 -15.0(2)
C5_1 Rh1 C1_1 C2_1 117.0(2)
C4_1 Rh1 C1_1 C2_1 79.88(16)
C2 Rh1 C1_1 C5_1 78.93(15)
C1 Rh1 C1_1 C5_1 118.18(15)
C3_1 Rh1 C1_1 C5_1 -79.49(16)
P2 Rh1 C1_1 C5_1 -131.97(15)
C4_1 Rh1 C1_1 C5_1 -37.09(14)
C2_1 Rh1 C1_1 C5_1 -117.0(2)
C5_1 C1_1 C2_1 C3_1 2.6(3)
Rh1 C1_1 C2_1 C3_1 -60.54(15)
C5_1 C1_1 C2_1 Rh1 63.17(16)
C2 Rh1 C2_1 C1_1 22.5(2)
C1 Rh1 C2_1 C1_1 66.51(17)
C3_1 Rh1 C2_1 C1_1 -117.3(2)
P2 Rh1 C2_1 C1_1 171.38(14)
C5_1 Rh1 C2_1 C1_1 -37.22(16)
C4_1 Rh1 C2_1 C1_1 -78.91(17)
C2 Rh1 C2_1 C3_1 139.79(14)
C1 Rh1 C2_1 C3_1 -176.20(13)
P2 Rh1 C2_1 C3_1 -71.33(14)
C5_1 Rh1 C2_1 C3_1 80.07(16)
C4_1 Rh1 C2_1 C3_1 38.38(14)
C1_1 Rh1 C2_1 C3_1 117.3(2)
C1_1 C2_1 C3_1 C4_1 -4.4(2)
Rh1 C2_1 C3_1 C4_1 -67.09(15)
C1_1 C2_1 C3_1 Rh1 62.65(16)
C2 Rh1 C3_1 C2_1 -89.0(2)
C1 Rh1 C3_1 C2_1 7.8(3)
P2 Rh1 C3_1 C2_1 118.60(13)
C5_1 Rh1 C3_1 C2_1 -77.65(16)
C4_1 Rh1 C3_1 C2_1 -115.0(2)
C1_1 Rh1 C3_1 C2_1 -36.21(15)
C2 Rh1 C3_1 C4_1 26.0(2)
C1 Rh1 C3_1 C4_1 122.8(2)
P2 Rh1 C3_1 C4_1 -126.38(13)
C5_1 Rh1 C3_1 C4_1 37.37(15)
C1_1 Rh1 C3_1 C4_1 78.81(16)
C2_1 Rh1 C3_1 C4_1 115.0(2)
C2_1 C3_1 C4_1 C5_1 4.5(2)
Rh1 C3_1 C4_1 C5_1 -62.86(15)
C2_1 C3_1 C4_1 Rh1 67.34(15)
C2 Rh1 C4_1 C5_1 -51.02(17)
C1 Rh1 C4_1 C5_1 -18.1(2)
C3_1 Rh1 C4_1 C5_1 115.9(2)
P2 Rh1 C4_1 C5_1 -179.77(13)
C1_1 Rh1 C4_1 C5_1 36.97(15)
C2_1 Rh1 C4_1 C5_1 77.72(16)
C2 Rh1 C4_1 C3_1 -166.96(13)
C1 Rh1 C4_1 C3_1 -134.01(17)
P2 Rh1 C4_1 C3_1 64.28(14)
C5_1 Rh1 C4_1 C3_1 -115.9(2)
C1_1 Rh1 C4_1 C3_1 -78.97(15)
C2_1 Rh1 C4_1 C3_1 -38.23(14)
C2_1 C1_1 C5_1 C4_1 0.2(3)
Rh1 C1_1 C5_1 C4_1 63.90(16)
C2_1 C1_1 C5_1 Rh1 -63.74(16)
C3_1 C4_1 C5_1 C1_1 -2.9(2)
Rh1 C4_1 C5_1 C1_1 -64.06(16)
C3_1 C4_1 C5_1 Rh1 61.21(15)
C2 Rh1 C5_1 C1_1 -106.19(15)
C1 Rh1 C5_1 C1_1 -72.91(16)
C3_1 Rh1 C5_1 C1_1 78.91(16)
P2 Rh1 C5_1 C1_1 117.42(19)
C4_1 Rh1 C5_1 C1_1 117.0(2)
C2_1 Rh1 C5_1 C1_1 36.60(14)
C2 Rh1 C5_1 C4_1 136.84(14)
C1 Rh1 C5_1 C4_1 170.12(13)
C3_1 Rh1 C5_1 C4_1 -38.06(14)
P2 Rh1 C5_1 C4_1 0.4(3)
C1_1 Rh1 C5_1 C4_1 -117.0(2)
C2_1 Rh1 C5_1 C4_1 -80.37(15)
C3_1 Rh1 C1 C2 -133.89(18)
P2 Rh1 C1 C2 113.69(11)
C5_1 Rh1 C1 C2 -61.74(14)
C4_1 Rh1 C1 C2 -50.2(2)
C1_1 Rh1 C1 C2 -96.25(13)
C2_1 Rh1 C1 C2 -128.65(12)
Rh1 C1 C2 B1 146.0(3)
C3_1 Rh1 C2 C1 136.75(18)
P2 Rh1 C2 C1 -71.55(12)
C5_1 Rh1 C2 C1 126.96(14)
C4_1 Rh1 C2 C1 153.99(12)
C1_1 Rh1 C2 C1 92.05(14)
C2_1 Rh1 C2 C1 79.06(16)
C1 Rh1 C2 B1 -153.7(3)
C3_1 Rh1 C2 B1 -16.9(3)
P2 Rh1 C2 B1 134.77(19)
C5_1 Rh1 C2 B1 -26.7(2)
C4_1 Rh1 C2 B1 0.3(2)
C1_1 Rh1 C2 B1 -61.6(2)
C2_1 Rh1 C2 B1 -74.6(2)
C1 C2 B1 N1 23.4(4)
Rh1 C2 B1 N1 154.82(16)
C1 C2 B1 C1_4 -152.9(3)
Rh1 C2 B1 C1_4 -21.4(3)
C2 B1 N1 Si1_3 -49.1(3)
C2 B1 N1 Si1_2 116.9(2)
B1 N1 Si1_2 C1_2 -26.4(3)
B1 N1 Si1_2 C2_2 93.5(3)
B1 N1 Si1_2 C3_2 -144.9(3)
B1 N1 Si1_3 C1_3 -31.33(18)
B1 N1 Si1_3 C3_3 90.84(17)
B1 N1 Si1_3 C2_3 -148.36(16)
C2 B1 C1_4 N2_4 -47.7(3)
N1 B1 C1_4 N2_4 135.6(2)
C2 B1 C1_4 N5_4 128.9(2)
N1 B1 C1_4 N5_4 -47.7(3)
N5_4 C1_4 N2_4 C3_4 -1.2(2)
B1 C1_4 N2_4 C3_4 175.99(19)
N5_4 C1_4 N2_4 C6_4 177.66(18)
B1 C1_4 N2_4 C6_4 -5.1(3)
C1_4 N2_4 C3_4 C4_4 0.9(2)
C6_4 N2_4 C3_4 C4_4 -178.0(2)
N2_4 C3_4 C4_4 N5_4 -0.2(2)
N2_4 C1_4 N5_4 C4_4 1.1(2)
B1 C1_4 N5_4 C4_4 -176.12(19)
N2_4 C1_4 N5_4 C7_4 175.04(18)
B1 C1_4 N5_4 C7_4 -2.2(3)
C3_4 C4_4 N5_4 C1_4 -0.6(2)
C3_4 C4_4 N5_4 C7_4 -174.60(19)
C2 Rh1 P2 C1_6 -131.85(8)
C1 Rh1 P2 C1_6 -167.98(8)
C2 Rh1 P2 C1_5 115.13(8)
C1 Rh1 P2 C1_5 79.00(8)
C2 Rh1 P2 C1_8 0.25(14)
C1 Rh1 P2 C1_8 -35.88(14)
C2 Rh1 P2 C1_7 -14.5(2)
C1 Rh1 P2 C1_7 -50.6(2)
Rh1 P2 C1_5 C6_5 67.09(14)
Rh1 P2 C1_5 C2_5 -56.62(14)
C6_5 C1_5 C2_5 C3_5 54.7(2)
P2 C1_5 C2_5 C3_5 -179.78(16)
C1_5 C2_5 C3_5 C4_5 -56.0(2)
C2_5 C3_5 C4_5 C5_5 55.8(3)
C3_5 C4_5 C5_5 C6_5 -55.4(3)
C4_5 C5_5 C6_5 C1_5 55.4(2)
C2_5 C1_5 C6_5 C5_5 -54.5(2)
P2 C1_5 C6_5 C5_5 -178.18(14)
Rh1 P2 C1_6 C6_6 53.19(15)
Rh1 P2 C1_6 C2_6 -177.08(12)
C6_6 C1_6 C2_6 C3_6 -55.8(2)
P2 C1_6 C2_6 C3_6 172.42(13)
C1_6 C2_6 C3_6 C4_6 56.3(2)
C2_6 C3_6 C4_6 C5_6 -55.7(2)
C3_6 C4_6 C5_6 C6_6 55.7(2)
C4_6 C5_6 C6_6 C1_6 -56.3(2)
C2_6 C1_6 C6_6 C5_6 55.7(2)
P2 C1_6 C6_6 C5_6 -171.35(14)
Rh1 P2 C1_7 C6_7 18.6(5)
Rh1 P2 C1_7 C2_7 151.5(3)
C6_7 C1_7 C2_7 C3_7 -57.2(5)
P2 C1_7 C2_7 C3_7 166.5(4)
C1_7 C2_7 C3_7 C4_7 55.3(5)
C2_7 C3_7 C4_7 C5_7 -53.2(5)
C3_7 C4_7 C5_7 C6_7 53.9(5)
C4_7 C5_7 C6_7 C1_7 -56.8(5)
C2_7 C1_7 C6_7 C5_7 58.1(4)
P2 C1_7 C6_7 C5_7 -165.5(4)
Rh1 P2 C1_8 C6_8 -78.2(3)
Rh1 P2 C1_8 C2_8 154.2(3)
C6_8 C1_8 C2_8 C3_8 55.0(4)
P2 C1_8 C2_8 C3_8 -177.4(3)
C1_8 C2_8 C3_8 C4_8 -54.7(4)
C2_8 C3_8 C4_8 C5_8 54.7(4)
C3_8 C4_8 C5_8 C6_8 -55.8(4)
C4_8 C5_8 C6_8 C1_8 57.2(4)
C2_8 C1_8 C6_8 C5_8 -56.4(4)
P2 C1_8 C6_8 C5_8 171.5(3)
